data_4022206
loop_
_publ_author_name
'Shu-Li You'
'Xue-Long Hou'
'Li-Xin Dai'
'Yi-Hua Yu'
'Wei Xia'

_publ_section_title
;
 Role of Planar Chirality of S,N- and P,N-Ferrocene Ligands
 in Palladium-Catalyzed Allylic Substitutions
;
_journal_name_full 'Journal of Organic Chemistry'
_journal_page_first 4684
_journal_page_last 4695
_journal_paper_doi 10.1021/jo016330z
_journal_volume 67
_journal_year 2002
_space_group_IT_number 4
_symmetry_cell_setting monoclinic
_symmetry_Int_Tables_number 4
_symmetry_space_group_name_Hall 'P 2yb'
_symmetry_space_group_name_H-M 'P 1 21 1'
_audit_creation_date 'Thu May 12 15:23:40 2000'
_audit_creation_method 'from TEXRAY.INF file'
_cell_angle_alpha 90
_cell_angle_beta 99.82(2)
_cell_angle_gamma 90
_cell_formula_units_Z 2.00
_cell_length_a 11.341(3)
_cell_length_b 15.198(2)
_cell_length_c 14.531(4)
_cell_measurement_reflns_used 17
_cell_measurement_temperature 20.0
_cell_measurement_theta_max 21.36
_cell_measurement_theta_min 13.79
_cell_volume 2467(1)
_computing_cell_refinement 'MSC/AFC Diffractometer Control'
_computing_data_collection 'MSC/AFC Diffractometer Control'
_computing_data_reduction 'teXsan: PROCESS (MSC)'
_computing_publication_material 'teXsan: FINISH (MSC)'
_computing_structure_refinement 'teXsan: LS (MSC)'
_computing_structure_solution SHELXS86
_diffrn_ambient_temperature 20.0
_diffrn_measurement_device AFC7R
_diffrn_measurement_method 'omega/2-theta scans'
_diffrn_orient_matrix_UB_11 0.01634
_diffrn_orient_matrix_UB_12 -0.05970
_diffrn_orient_matrix_UB_13 0.02823
_diffrn_orient_matrix_UB_21 0.03167
_diffrn_orient_matrix_UB_22 0.02764
_diffrn_orient_matrix_UB_23 0.06173
_diffrn_orient_matrix_UB_31 -0.08209
_diffrn_orient_matrix_UB_32 -0.00127
_diffrn_orient_matrix_UB_33 0.01645
_diffrn_radiation_monochromator graphite
_diffrn_radiation_source 'X-ray tube'
_diffrn_radiation_type MoKalpha
_diffrn_radiation_wavelength 0.7107
_diffrn_reflns_av_R_equivalents 1.92
_diffrn_reflns_limit_h_max 13
_diffrn_reflns_limit_h_min 0
_diffrn_reflns_limit_k_max 14
_diffrn_reflns_limit_k_min 0
_diffrn_reflns_limit_l_max 14
_diffrn_reflns_limit_l_min -11
_diffrn_reflns_number 5035
_diffrn_reflns_theta_max 25.4968
_diffrn_standards_decay_% -0.09
_diffrn_standards_interval_count 200
_diffrn_standards_number 3
_exptl_absorpt_coefficient_mu_cm 13.006
_exptl_absorpt_correction_T_max 1.000
_exptl_absorpt_correction_T_min 0.888
_exptl_absorpt_correction_type empirical
_exptl_absorpt_process_details psi-scan
_exptl_crystal_colour red
_exptl_crystal_density_diffrn 1.571
_exptl_crystal_description prismatic
_exptl_crystal_F_000 1172.00
_exptl_crystal_size_max 0.300
_exptl_crystal_size_min 0.200
_refine_diff_density_max -0.51240
_refine_diff_density_min 0.57270
_refine_ls_extinction_coef 0.00000
_refine_ls_extinction_method Zachariasen_type_2_Gaussian_isotropic
_refine_ls_goodness_of_fit_obs 1.630
_refine_ls_matrix_type full
_refine_ls_number_parameters 558
_refine_ls_number_reflns 3424
_refine_ls_number_restraints 0
_refine_ls_R_factor_obs 0.0490
_refine_ls_shift/esd_max 0.3590
_refine_ls_structure_factor_coef F
_refine_ls_weighting_scheme sigma
_refine_ls_wR_factor_obs 0.0530
_cod_data_source_file jo016330z_s3.cif
_cod_data_source_block master_file_afc7*.xtl
_cod_depositor_comments
;
The following automatic conversions were performed:

'_atom_site_thermal_displace_type' tag value 'Uij' was replaced with
'Uani' value 121 time.

Automatic conversion script
Id: cif_fix_values 1646 2011-03-28 12:23:43Z adriana 
;
_cod_original_sg_symbol_H-M 'P 21       '
_cod_database_code 4022206

loop_
_symmetry_equiv_pos_as_xyz
'   +x,   +y,   +z'
'   -x,1/2+y,   -z'

loop_
_atom_site_aniso_label
_atom_site_aniso_U_11
_atom_site_aniso_U_22
_atom_site_aniso_U_33
_atom_site_aniso_U_12
_atom_site_aniso_U_13
_atom_site_aniso_U_23
Sb 0.158(1) 0.0946(10) 0.0597(6) 0.0458(9) 0.0118(7) 0.0072(6)
Pd 0.0461(4) 0.0512(5) 0.0429(4) -0.0007(5) 0.0089(3) -0.0002(5)
Fe1 0.055(1) 0.057(1) 0.068(1) -0.0055(9) 0.0180(9) -0.0156(10)
S 0.050(2) 0.057(2) 0.057(2) -0.001(1) 0.015(1) -0.006(2)
O1 0.081(6) 0.061(6) 0.061(6) -0.005(5) 0.004(5) 0.012(5)
N 0.054(6) 0.054(7) 0.048(5) 0.001(5) 0.006(4) -0.002(5)
C1 0.058(8) 0.076(10) 0.055(7) -0.002(7) -0.001(6) 0.008(7)
C2 0.10(1) 0.07(1) 0.059(9) -0.001(9) 0.016(8) 0.015(8)
C3 0.063(8) 0.052(8) 0.042(7) 0.013(7) 0.018(6) 0.005(6)
C4 0.055(7) 0.074(9) 0.063(8) -0.009(7) 0.000(6) 0.016(7)
C5 0.051(7) 0.055(8) 0.051(7) -0.002(6) 0.008(6) 0.004(6)
C6 0.071(9) 0.067(10) 0.074(9) 0.005(8) 0.002(8) 0.009(8)
C7 0.063(9) 0.07(1) 0.11(1) 0.012(8) 0.020(8) 0.003(9)
C8 0.067(10) 0.08(1) 0.12(1) 0.008(9) 0.02(1) 0.00(1)
C9 0.056(8) 0.09(1) 0.10(1) 0.007(8) 0.018(9) 0.05(1)
C10 0.062(9) 0.09(1) 0.066(8) -0.007(8) 0.014(7) 0.006(8)
C11 0.10(1) 0.09(1) 0.056(8) 0.021(9) 0.000(7) -0.026(8)
C12 0.07(1) 0.11(1) 0.07(1) 0.01(1) -0.009(9) -0.04(1)
C13 0.14(2) 0.09(2) 0.11(1) 0.02(1) -0.01(1) -0.03(1)
C14 0.19(3) 0.07(2) 0.25(3) 0.02(2) 0.00(2) -0.04(2)
C15 0.36(6) 0.07(2) 0.15(2) -0.03(3) 0.03(3) -0.07(2)
C16 0.25(3) 0.10(2) 0.08(1) 0.08(2) 0.00(2) -0.03(1)
C17 0.12(1) 0.13(2) 0.08(1) 0.02(1) 0.02(1) -0.05(1)
C18 0.062(8) 0.058(8) 0.057(7) -0.002(6) 0.013(6) -0.003(6)
C19 0.10(1) 0.053(9) 0.062(9) -0.001(8) 0.024(8) -0.002(7)
C20 0.058(9) 0.065(10) 0.11(1) -0.017(8) 0.021(8) -0.011(8)
C21 0.048(7) 0.070(10) 0.10(1) -0.019(7) 0.021(7) -0.014(8)
C22 0.059(7) 0.054(8) 0.058(7) -0.003(6) 0.017(6) -0.006(6)
C23 0.20(3) 0.13(2) 0.10(2) -0.09(2) 0.09(2) -0.06(2)
C24 0.052(10) 0.28(4) 0.06(1) 0.01(2) 0.005(8) -0.05(2)
C25 0.15(2) 0.06(1) 0.11(2) -0.01(1) 0.06(1) -0.03(1)
C26 0.06(1) 0.35(5) 0.11(2) -0.08(2) 0.04(1) -0.14(3)
C27 0.17(3) 0.11(2) 0.08(1) 0.05(2) 0.05(2) 0.02(1)
C28 0.055(6) 0.042(8) 0.077(8) -0.008(7) 0.011(6) -0.002(7)
C29 0.071(9) 0.09(1) 0.08(1) 0.017(8) 0.022(8) -0.003(9)
C30 0.12(1) 0.10(1) 0.12(2) 0.02(1) 0.04(1) -0.04(1)
C31 0.13(2) 0.14(2) 0.07(1) 0.02(1) 0.05(1) 0.01(1)
C32 0.15(2) 0.10(1) 0.09(1) -0.02(1) 0.06(1) -0.04(1)
C33 0.12(1) 0.058(10) 0.11(1) -0.010(9) 0.06(1) -0.028(10)
C34 0.059(8) 0.070(9) 0.060(8) 0.004(7) 0.011(7) -0.002(7)
C35 0.08(1) 0.10(1) 0.049(8) -0.022(10) 0.007(7) 0.002(8)
C36 0.049(8) 0.12(1) 0.08(1) 0.028(9) 0.004(7) 0.01(1)
C37 0.075(10) 0.09(1) 0.08(1) 0.032(8) 0.024(8) 0.005(9)
C38 0.066(8) 0.070(9) 0.065(8) 0.002(7) 0.018(7) -0.011(7)
C39 0.055(7) 0.060(8) 0.036(6) 0.003(6) 0.013(5) 0.001(6)
C40 0.065(8) 0.035(6) 0.052(7) -0.002(6) 0.011(6) 0.003(5)
C41 0.049(7) 0.047(7) 0.036(6) -0.006(6) 0.003(5) 0.008(5)
C42 0.062(8) 0.052(8) 0.063(8) -0.016(6) 0.018(7) 0.000(6)
C43 0.046(7) 0.08(1) 0.057(7) -0.016(6) 0.009(6) 0.034(7)
C44 0.068(8) 0.077(10) 0.064(8) 0.008(7) 0.022(7) 0.016(8)
C45 0.09(1) 0.12(2) 0.13(2) 0.04(1) 0.05(1) 0.05(1)
C46 0.10(2) 0.17(2) 0.15(2) 0.05(2) 0.05(2) 0.06(2)
C47 0.031(7) 0.21(3) 0.15(2) -0.01(1) 0.02(1) 0.05(2)
C48 0.062(9) 0.12(1) 0.10(1) -0.006(9) 0.015(8) 0.05(1)

loop_
_atom_site_label
_atom_site_fract_x
_atom_site_fract_y
_atom_site_fract_z
_atom_site_U_iso_or_equiv
_atom_site_thermal_displace_type
Sb 0.4253(1) 0.8898 0.71813(7) 0.1047 Uani
Pd 0.03813(7) 0.28207(10) 0.77003(5) 0.0466 Uani
Fe1 0.1819(1) 0.5265(1) 0.8451(1) 0.0593 Uani
S 0.2400(3) 0.3244(2) 0.7675(2) 0.0537 Uani
F1 0.473(3) 0.999(2) 0.743(2) 0.32(1) Uani
F2 0.290(2) 0.959(1) 0.701(1) 0.20(1) Uani
F3 0.503(4) 0.947(3) 0.632(3) 0.29(1) Uani
F3' 0.385(2) 0.874(2) 0.593(2) 0.183(8) Uani
F4' 0.589(3) 0.859(3) 0.722(2) 0.16(1) Uani
F4 0.531(3) 0.802(3) 0.725(2) 0.22(1) Uani
F5 0.274(4) 0.837(3) 0.716(3) 0.31(1) Uani
F5' 0.389(4) 0.791(3) 0.777(3) 0.25(1) Uani
F5'' 0.372(4) 0.784(4) 0.655(4) 0.27(1) Uani
F6 0.405(3) 0.884(3) 0.841(2) 0.20(1) Uani
F6' 0.498(3) 0.926(2) 0.838(2) 0.18(1) Uani
O1 -0.0300(9) 0.5068(6) 0.5891(6) 0.0690 Uani
O2 0.965(1) 0.803(1) 0.8975(9) 0.127(4) Uani
O3 0.924(2) 0.833(1) 0.749(1) 0.179(7) Uani
N -0.0286(8) 0.3786(7) 0.6690(6) 0.0524 Uani
C1 -0.136(1) 0.3711(10) 0.5885(9) 0.0641 Uani
C2 -0.130(1) 0.458(1) 0.5348(10) 0.0768 Uani
C3 0.020(1) 0.4538(9) 0.6574(8) 0.0513 Uani
C4 -0.254(1) 0.3592(9) 0.6254(9) 0.0652 Uani
C5 -0.300(1) 0.4393(8) 0.6651(8) 0.0525 Uani
C6 -0.248(1) 0.4740(10) 0.7494(10) 0.0720 Uani
C7 -0.295(1) 0.546(1) 0.786(1) 0.0805 Uani
C8 -0.396(1) 0.586(1) 0.737(1) 0.0900 Uani
C9 -0.447(1) 0.554(1) 0.654(1) 0.0820 Uani
C10 -0.399(1) 0.479(1) 0.6165(9) 0.0723 Uani
C11 -0.110(1) 0.297(1) 0.5202(9) 0.0808 Uani
C12 -0.115(2) 0.205(1) 0.556(1) 0.0844 Uani
C13 -0.221(2) 0.161(2) 0.552(1) 0.1176 Uani
C14 -0.238(3) 0.077(2) 0.579(2) 0.1749 Uani
C15 -0.134(5) 0.033(2) 0.617(2) 0.1959 Uani
C16 -0.024(3) 0.069(2) 0.626(2) 0.1456 Uani
C17 -0.011(2) 0.159(2) 0.591(1) 0.1098 Uani
C18 0.131(1) 0.4881(9) 0.7111(8) 0.0585 Uani
C19 0.170(1) 0.5791(9) 0.7113(9) 0.0705 Uani
C20 0.291(1) 0.584(1) 0.758(1) 0.0760 Uani
C21 0.330(1) 0.4995(10) 0.783(1) 0.0702 Uani
C22 0.236(1) 0.4386(8) 0.7549(8) 0.0560 Uani
C23 0.098(4) 0.472(2) 0.940(2) 0.1335 Uani
C24 0.042(2) 0.545(3) 0.911(1) 0.1326 Uani
C25 0.119(3) 0.613(1) 0.928(2) 0.1035 Uani
C26 0.223(2) 0.580(3) 0.971(2) 0.1696 Uani
C27 0.211(3) 0.491(2) 0.981(2) 0.1177 Uani
C28 0.2904(10) 0.2928(9) 0.6644(9) 0.0580 Uani
C29 0.318(1) 0.205(1) 0.656(1) 0.0789 Uani
C30 0.367(2) 0.174(1) 0.577(1) 0.1125 Uani
C31 0.387(2) 0.238(2) 0.510(1) 0.1114 Uani
C32 0.356(2) 0.323(2) 0.516(1) 0.1064 Uani
C33 0.309(2) 0.3517(10) 0.595(1) 0.0931 Uani
C34 0.248(1) 0.2207(10) 0.9899(9) 0.0631 Uani
C35 0.364(1) 0.214(1) 1.0471(9) 0.0776 Uani
C36 0.439(1) 0.151(1) 1.027(1) 0.0841 Uani
C37 0.408(1) 0.095(1) 0.951(1) 0.0799 Uani
C38 0.292(1) 0.1004(9) 0.8972(9) 0.0662 Uani
C39 0.213(1) 0.1634(8) 0.9148(7) 0.0498 Uani
C40 0.099(1) 0.1697(7) 0.8590(8) 0.0508 Uani
C41 -0.0026(10) 0.2081(8) 0.8841(7) 0.0447 Uani
C42 -0.113(1) 0.2131(8) 0.8240(9) 0.0583 Uani
C43 -0.218(1) 0.2530(9) 0.8529(9) 0.0622 Uani
C44 -0.212(1) 0.3161(10) 0.9219(10) 0.0685 Uani
C45 -0.312(2) 0.350(1) 0.951(1) 0.1114 Uani
C46 -0.420(2) 0.327(2) 0.915(2) 0.1338 Uani
C47 -0.431(1) 0.265(2) 0.848(2) 0.1298 Uani
C48 -0.333(1) 0.229(1) 0.811(1) 0.0952 Uani
C49 0.964(2) 0.854(2) 0.840(2) 0.159(9) Uani
C50 1.037(3) 0.937(2) 0.846(2) 0.18(1) Uani
C51 0.840(2) 0.761(2) 0.736(2) 0.170(10) Uani
C52 0.875(3) 0.712(2) 0.676(2) 0.18(1) Uani
H1 -0.2071 0.4907 0.5321 0.0912 Uani
H2 -0.1215 0.4485 0.4719 0.1389 Uani
H3 -0.2407 0.3157 0.6711 0.1116 Uani
H4 -0.3111 0.3408 0.5736 0.0752 Uani
H5 -0.1807 0.4466 0.7859 0.0864 Uani
H6 -0.2566 0.5692 0.8447 0.1322 Uani
H7 -0.4301 0.6366 0.7623 0.1113 Uani
H8 -0.5172 0.5840 0.6176 0.0987 Uani
H9 -0.4395 0.4557 0.5596 0.0873 Uani
H10 -0.0313 0.3039 0.5074 0.1116 Uani
H11 -0.1664 0.2991 0.4652 0.0930 Uani
H12 -0.2887 0.1921 0.5259 0.1342 Uani
H13 -0.3052 0.0464 0.5654 0.1638 Uani
H14 -0.1251 -0.0250 0.6378 0.0930 Uani
H15 0.0505 0.0437 0.6585 0.1510 Uani
H16 0.0633 0.1866 0.5930 0.1221 Uani
H17 0.1192 0.6268 0.6882 0.0878 Uani
H18 0.3351 0.6376 0.7705 0.0910 Uani
H19 0.4051 0.4849 0.8183 0.1861 Uani
H20 0.0607 0.4143 0.9333 0.1116 Uani
H21 -0.0401 0.5512 0.8809 0.0977 Uani
H22 0.1034 0.6737 0.9203 0.1301 Uani
H23 0.2937 0.6049 0.9974 0.2104 Uani
H24 0.2633 0.4437 1.0058 0.1532 Uani
H25 0.3045 0.1635 0.7012 0.1116 Uani
H26 0.3842 0.1151 0.5691 0.1343 Uani
H27 0.4239 0.2208 0.4605 0.0930 Uani
H28 0.3554 0.3642 0.4653 0.2089 Uani
H29 0.2896 0.4127 0.6010 0.1135 Uani
H30 0.1969 0.2662 1.0018 0.0747 Uani
H31 0.3868 0.2520 1.0964 0.0871 Uani
H32 0.5169 0.1452 1.0619 0.1116 Uani
H33 0.4635 0.0545 0.9323 0.0905 Uani
H34 0.2696 0.0575 0.8497 0.0818 Uani
H35 0.0776 0.1168 0.8263 0.0629 Uani
H36 0.0045 0.2366 0.9427 0.0495 Uani
H37 -0.1326 0.1597 0.7935 0.0712 Uani
H38 -0.1353 0.3361 0.9503 0.0857 Uani
H39 -0.3017 0.3907 0.9999 0.1374 Uani
H40 -0.4902 0.3537 0.9307 0.1667 Uani
H41 -0.5091 0.2436 0.8224 0.0712 Uani
H42 -0.3433 0.1901 0.7596 0.1146 Uani
H43 1.1264 0.9186 0.8522 0.2072 Uani
H44 1.0368 0.9735 0.8983 0.2072 Uani
H45 1.0246 0.9704 0.7903 0.2072 Uani
H46 0.7552 0.7860 0.7098 0.2132 Uani
H47 0.8296 0.7322 0.7900 0.2132 Uani
H48 0.8763 0.7417 0.6134 0.2155 Uani
H49 0.8192 0.6608 0.6540 0.2155 Uani
H50 0.9501 0.6875 0.6937 0.2155 Uani

loop_
_atom_type_symbol
_atom_type_oxidation_number
_atom_type_number_in_cell
_atom_type_scat_dispersion_real
_atom_type_scat_dispersion_imag
_atom_type_scat_source
C 0 104 0.003 0.002 'International Tables'
H 0 100 0.000 0.000 'International Tables'
O 0 6 0.011 0.006 'International Tables'
N 0 2 0.006 0.003 'International Tables'
S 0 2 0.125 0.123 'International Tables'
Fe 0 2 0.346 0.844 'International Tables'
Pd 0 2 -0.999 1.007 'International Tables'
Sb 0 2 -0.587 1.546 'International Tables'
F 0 12 0.017 0.010 'International Tables'

loop_
_geom_angle_atom_site_label_1
_geom_angle_atom_site_label_2
_geom_angle_atom_site_label_3
_geom_angle
_geom_angle_publ_flag
F(1) Sb F(2) 72(1) yes
F(1) Sb F(3) 62(1) yes
F(1) Sb F(3') 109(1) yes
F(1) Sb F(4') 87(1) yes
F(1) Sb F(4) 121(1) yes
F(1) Sb F(5) 130(1) yes
F(1) Sb F(5') 140(1) yes
F(1) Sb F(5'') 163(1) yes
F(1) Sb F(6) 86(1) yes
F(1) Sb F(6') 57(1) yes
F(2) Sb F(3) 96(1) yes
F(2) Sb F(3') 83.0(9) yes
F(2) Sb F(4') 158(1) yes
F(2) Sb F(4) 165(1) yes
F(2) Sb F(5) 60(1) yes
F(2) Sb F(5') 106(1) yes
F(2) Sb F(5'') 103(1) yes
F(2) Sb F(6) 85(1) yes
F(2) Sb F(6') 100(1) yes
F(3) Sb F(3') 56(1) yes
F(3) Sb F(4') 64(1) yes
F(3) Sb F(4) 89(1) yes
F(3) Sb F(5) 136(1) yes
F(3) Sb F(5') 150(2) yes
F(3) Sb F(5'') 102(2) yes
F(3) Sb F(6) 145(1) yes
F(3) Sb F(6') 107(1) yes
F(3') Sb F(4') 94(1) yes
F(3') Sb F(4) 90(1) yes
F(3') Sb F(5) 81(1) yes
F(3') Sb F(5') 108(1) yes
F(3') Sb F(5'') 53(1) yes
F(3') Sb F(6) 156(1) yes
F(3') Sb F(6') 164(1) yes
F(4') Sb F(4) 34(1) yes
F(4') Sb F(5) 140(1) yes
F(4') Sb F(5') 94(1) yes
F(4') Sb F(5'') 92(1) yes
F(4') Sb F(6) 103(1) yes
F(4') Sb F(6') 76(1) yes
F(4) Sb F(5) 106(1) yes
F(4) Sb F(5') 63(1) yes
F(4) Sb F(5'') 62(1) yes
F(4) Sb F(6) 96(1) yes
F(4) Sb F(6') 89(1) yes
F(5) Sb F(5') 51(1) yes
F(5) Sb F(5'') 54(1) yes
F(5) Sb F(6) 74(1) yes
F(5) Sb F(6') 113(1) yes
F(5') Sb F(5'') 56(1) yes
F(5') Sb F(6) 55(1) yes
F(5') Sb F(6') 84(1) yes
F(5'') Sb F(6) 110(2) yes
F(5'') Sb F(6') 138(1) yes
F(6) Sb F(6') 38(1) yes
S Pd N 91.9(3) yes
S Pd C(40) 90.9(3) yes
S Pd C(41) 119.6(3) yes
S Pd C(42) 156.6(3) yes
N Pd C(40) 172.2(4) yes
N Pd C(41) 144.0(4) yes
N Pd C(42) 111.0(4) yes
C(40) Pd C(41) 37.7(4) yes
C(40) Pd C(42) 67.1(5) yes
C(41) Pd C(42) 37.2(4) yes
C(18) Fe(1) C(19) 41.4(5) yes
C(18) Fe(1) C(20) 69.1(6) yes
C(18) Fe(1) C(21) 69.0(5) yes
C(18) Fe(1) C(22) 42.1(5) yes
C(18) Fe(1) C(23) 117.3(8) yes
C(18) Fe(1) C(24) 112.5(7) yes
C(18) Fe(1) C(25) 134.5(9) yes
C(18) Fe(1) C(26) 172(1) yes
C(18) Fe(1) C(27) 146(1) yes
C(19) Fe(1) C(20) 39.7(6) yes
C(19) Fe(1) C(21) 66.2(6) yes
C(19) Fe(1) C(22) 68.3(5) yes
C(19) Fe(1) C(23) 147(1) yes
C(19) Fe(1) C(24) 117.5(9) yes
C(19) Fe(1) C(25) 109.9(7) yes
C(19) Fe(1) C(26) 132(1) yes
C(19) Fe(1) C(27) 171(1) yes
C(20) Fe(1) C(21) 38.9(6) yes
C(20) Fe(1) C(22) 67.5(6) yes
C(20) Fe(1) C(23) 172(1) yes
C(20) Fe(1) C(24) 145(1) yes
C(20) Fe(1) C(25) 113.2(7) yes
C(20) Fe(1) C(26) 108.1(9) yes
C(20) Fe(1) C(27) 133(1) yes
C(21) Fe(1) C(22) 40.3(5) yes
C(21) Fe(1) C(23) 137(1) yes
C(21) Fe(1) C(24) 175(1) yes
C(21) Fe(1) C(25) 142.3(9) yes
C(21) Fe(1) C(26) 113.8(7) yes
C(21) Fe(1) C(27) 111.4(9) yes
C(22) Fe(1) C(23) 113.9(8) yes
C(22) Fe(1) C(24) 138(1) yes
C(22) Fe(1) C(25) 176.4(10) yes
C(22) Fe(1) C(26) 144(1) yes
C(22) Fe(1) C(27) 116.0(7) yes
C(23) Fe(1) C(24) 38(1) yes
C(23) Fe(1) C(25) 65.9(9) yes
C(23) Fe(1) C(26) 66.1(10) yes
C(23) Fe(1) C(27) 39.3(10) yes
C(24) Fe(1) C(25) 39.4(10) yes
C(24) Fe(1) C(26) 65.4(8) yes
C(24) Fe(1) C(27) 65.2(9) yes
C(25) Fe(1) C(26) 39.1(10) yes
C(25) Fe(1) C(27) 66.3(8) yes
C(26) Fe(1) C(27) 39(1) yes
Pd S C(22) 105.1(4) yes
Pd S C(28) 113.1(4) yes
C(22) S C(28) 100.9(6) yes
Sb F(3') F(5'') 65(2) yes
Sb F(4') F(4) 67(2) yes
Sb F(4) F(4') 78(2) yes
Sb F(5) F(5') 61(2) yes
Sb F(5') F(5) 66(2) yes
Sb F(5') F(6) 63(1) yes
F(5) F(5') F(6) 85(2) yes
Sb F(5'') F(3') 60(2) yes
Sb F(6) F(5') 61(1) yes
Sb F(6) F(6') 72(2) yes
F(5') F(6) F(6') 115(3) yes
Sb F(6') F(6) 68(2) yes
C(2) O(1) C(3) 106(1) yes
C(49) O(3) C(51) 114(2) yes
Pd N C(1) 128.1(8) yes
Pd N C(3) 126.4(8) yes
C(1) N C(3) 105(1) yes
N C(1) C(2) 103(1) yes
N C(1) C(4) 111.5(10) yes
N C(1) C(11) 108(1) yes
C(2) C(1) C(4) 113(1) yes
C(2) C(1) C(11) 105(1) yes
C(4) C(1) C(11) 114(1) yes
O(1) C(2) C(1) 104(1) yes
O(1) C(3) N 119(1) yes
O(1) C(3) C(18) 113(1) yes
N C(3) C(18) 126(1) yes
C(1) C(4) C(5) 115(1) yes
C(4) C(5) C(6) 122(1) yes
C(4) C(5) C(10) 118(1) yes
C(6) C(5) C(10) 119(1) yes
C(5) C(6) C(7) 120(1) yes
C(6) C(7) C(8) 120(1) yes
C(7) C(8) C(9) 119(1) yes
C(8) C(9) C(10) 120(1) yes
C(5) C(10) C(9) 119(1) yes
C(1) C(11) C(12) 115(1) yes
C(11) C(12) C(13) 122(1) yes
C(11) C(12) C(17) 120(1) yes
C(13) C(12) C(17) 116(2) yes
C(12) C(13) C(14) 127(2) yes
C(13) C(14) C(15) 114(2) yes
C(14) C(15) C(16) 123(3) yes
C(15) C(16) C(17) 119(2) yes
C(12) C(17) C(16) 117(2) yes
Fe(1) C(18) C(3) 134.0(9) yes
Fe(1) C(18) C(19) 71.7(8) yes
Fe(1) C(18) C(22) 69.6(7) yes
C(3) C(18) C(19) 125(1) yes
C(3) C(18) C(22) 127(1) yes
C(19) C(18) C(22) 105(1) yes
Fe(1) C(19) C(18) 66.8(7) yes
Fe(1) C(19) C(20) 70.9(8) yes
C(18) C(19) C(20) 108(1) yes
Fe(1) C(20) C(19) 69.4(8) yes
Fe(1) C(20) C(21) 69.3(9) yes
C(19) C(20) C(21) 107(1) yes
Fe(1) C(21) C(20) 71.8(9) yes
Fe(1) C(21) C(22) 68.5(7) yes
C(20) C(21) C(22) 110(1) yes
Fe(1) C(22) S 126.2(7) yes
Fe(1) C(22) C(18) 68.3(7) yes
Fe(1) C(22) C(21) 71.2(8) yes
S C(22) C(18) 124.4(10) yes
S C(22) C(21) 127(1) yes
C(18) C(22) C(21) 107(1) yes
Fe(1) C(23) C(24) 71(1) yes
Fe(1) C(23) C(27) 71(1) yes
C(24) C(23) C(27) 109(2) yes
Fe(1) C(24) C(23) 69(1) yes
Fe(1) C(24) C(25) 70(1) yes
C(23) C(24) C(25) 109(1) yes
Fe(1) C(25) C(24) 70(1) yes
Fe(1) C(25) C(26) 69(1) yes
C(24) C(25) C(26) 106(2) yes
Fe(1) C(26) C(25) 71(1) yes
Fe(1) C(26) C(27) 71(1) yes
C(25) C(26) C(27) 109(1) yes
Fe(1) C(27) C(23) 69(1) yes
Fe(1) C(27) C(26) 68(1) yes
C(23) C(27) C(26) 105(2) yes
S C(28) C(29) 116(1) yes
S C(28) C(33) 123(1) yes
C(29) C(28) C(33) 119(1) yes
C(28) C(29) C(30) 120(1) yes
C(29) C(30) C(31) 117(1) yes
C(30) C(31) C(32) 122(1) yes
C(31) C(32) C(33) 119(1) yes
C(28) C(33) C(32) 121(1) yes
C(35) C(34) C(39) 121(1) yes
C(34) C(35) C(36) 118(1) yes
C(35) C(36) C(37) 121(1) yes
C(36) C(37) C(38) 119(1) yes
C(37) C(38) C(39) 120(1) yes
C(34) C(39) C(38) 118(1) yes
C(34) C(39) C(40) 120(1) yes
C(38) C(39) C(40) 120(1) yes
Pd C(40) C(39) 123.9(8) yes
Pd C(40) C(41) 68.7(6) yes
C(39) C(40) C(41) 126(1) yes
Pd C(41) C(40) 73.6(6) yes
Pd C(41) C(42) 76.9(7) yes
C(40) C(41) C(42) 123(1) yes
Pd C(42) C(41) 65.9(6) yes
Pd C(42) C(43) 127.7(9) yes
C(41) C(42) C(43) 121(1) yes
C(42) C(43) C(44) 123(1) yes
C(42) C(43) C(48) 121(1) yes
C(44) C(43) C(48) 115(1) yes
C(43) C(44) C(45) 122(1) yes
C(44) C(45) C(46) 123(2) yes
C(45) C(46) C(47) 116(2) yes
C(46) C(47) C(48) 124(1) yes
C(43) C(48) C(47) 117(1) yes
O(2) C(49) O(3) 120(2) yes
O(2) C(49) C(50) 126(2) yes
O(3) C(49) C(50) 109(2) yes
O(3) C(51) C(52) 105(2) yes

loop_
_geom_bond_atom_site_label_1
_geom_bond_atom_site_label_2
_geom_bond_distance
_geom_bond_publ_flag
Sb F(1) 1.76(3) yes
Sb F(2) 1.84(2) yes
Sb F(3) 1.87(5) yes
Sb F(3') 1.82(2) yes
Sb F(4') 1.90(3) yes
Sb F(4) 1.79(3) yes
Sb F(5) 1.89(5) yes
Sb F(5') 1.81(5) yes
Sb F(5'') 1.90(6) yes
Sb F(6) 1.83(3) yes
Sb F(6') 1.88(3) yes
Pd S 2.385(3) yes
Pd N 2.121(10) yes
Pd C(40) 2.18(1) yes
Pd C(41) 2.12(1) yes
Pd C(42) 2.26(1) yes
Fe(1) C(18) 2.02(1) yes
Fe(1) C(19) 2.09(1) yes
Fe(1) C(20) 2.11(2) yes
Fe(1) C(21) 2.07(1) yes
Fe(1) C(22) 2.04(1) yes
Fe(1) C(23) 1.98(2) yes
Fe(1) C(24) 2.00(2) yes
Fe(1) C(25) 2.00(2) yes
Fe(1) C(26) 1.98(2) yes
Fe(1) C(27) 2.01(2) yes
S C(22) 1.74(1) yes
S C(28) 1.76(1) yes
F(3') F(5'') 1.66(5) yes
F(4') F(4) 1.10(4) yes
F(5) F(5') 1.61(5) yes
F(5') F(6) 1.69(5) yes
F(6) F(6') 1.23(4) yes
O(1) C(2) 1.47(2) yes
O(1) C(3) 1.33(1) yes
O(2) C(49) 1.14(3) yes
O(3) C(49) 1.36(3) yes
O(3) C(51) 1.44(3) yes
N C(1) 1.54(1) yes
N C(3) 1.29(2) yes
C(1) C(2) 1.54(2) yes
C(1) C(4) 1.53(2) yes
C(1) C(11) 1.56(2) yes
C(3) C(18) 1.46(2) yes
C(4) C(5) 1.48(2) yes
C(5) C(6) 1.37(2) yes
C(5) C(10) 1.36(2) yes
C(6) C(7) 1.36(2) yes
C(7) C(8) 1.39(2) yes
C(8) C(9) 1.34(2) yes
C(9) C(10) 1.41(2) yes
C(11) C(12) 1.50(2) yes
C(12) C(13) 1.37(3) yes
C(12) C(17) 1.39(2) yes
C(13) C(14) 1.35(3) yes
C(14) C(15) 1.38(4) yes
C(15) C(16) 1.34(4) yes
C(16) C(17) 1.47(3) yes
C(18) C(19) 1.45(2) yes
C(18) C(22) 1.46(2) yes
C(19) C(20) 1.42(2) yes
C(20) C(21) 1.39(2) yes
C(21) C(22) 1.42(2) yes
C(23) C(24) 1.31(3) yes
C(23) C(27) 1.34(3) yes
C(24) C(25) 1.35(3) yes
C(25) C(26) 1.33(3) yes
C(26) C(27) 1.36(4) yes
C(28) C(29) 1.38(2) yes
C(28) C(33) 1.39(2) yes
C(29) C(30) 1.44(2) yes
C(30) C(31) 1.42(3) yes
C(31) C(32) 1.35(3) yes
C(32) C(33) 1.41(2) yes
C(34) C(35) 1.44(2) yes
C(34) C(39) 1.40(2) yes
C(35) C(36) 1.34(2) yes
C(36) C(37) 1.39(2) yes
C(37) C(38) 1.41(2) yes
C(38) C(39) 1.37(2) yes
C(39) C(40) 1.41(2) yes
C(40) C(41) 1.39(2) yes
C(41) C(42) 1.40(2) yes
C(42) C(43) 1.46(2) yes
C(43) C(44) 1.38(2) yes
C(43) C(48) 1.39(2) yes
C(44) C(45) 1.37(2) yes
C(45) C(46) 1.29(3) yes
C(46) C(47) 1.34(3) yes
C(47) C(48) 1.43(3) yes
C(49) C(50) 1.50(4) yes
C(51) C(52) 1.27(3) yes
